data_4107721
loop_
_publ_author_name
'Akihiro Nojiri'
'Naoya Kumagai'
'Masakatsu Shibasaki'

_publ_section_title
;
 Asymmetric Catalysis via Dynamic Substrate/Ligand/Rare Earth Metal
 Conglomerate
;
_journal_name_full 'Journal of the American Chemical Society'
_journal_page_first 5630
_journal_page_last 5631
_journal_paper_doi 10.1021/ja800326d
_journal_volume 130
_journal_year 2008
_chemical_absolute_configuration ad
_chemical_formula_moiety 'C18 H22 N2 O3 '
_chemical_formula_sum 'C18 H22 N2 O3'
_chemical_formula_weight 314.38
_space_group_IT_number 19
_symmetry_cell_setting orthorhombic
_symmetry_Int_Tables_number 19
_symmetry_space_group_name_Hall 'P 2ac 2ab'
_symmetry_space_group_name_H-M 'P 21 21 21'
_cell_angle_alpha 90.0000
_cell_angle_beta 90.0000
_cell_angle_gamma 90.0000
_cell_formula_units_Z 4
_cell_length_a 6.33947(12)
_cell_length_b 11.37900(12)
_cell_length_c 23.8625(7)
_cell_measurement_reflns_used 18689
_cell_measurement_temperature 153.1
_cell_measurement_theta_max 68.2
_cell_measurement_theta_min 5.4
_cell_volume 1721.37(6)
_computing_cell_refinement 'PROCESS-AUTO (Rigaku, 1998)'
_computing_data_collection 'PROCESS-AUTO (Rigaku, 1998)'
_computing_data_reduction 'CrystalStructure (Rigaku & RAC 2007)'
_computing_molecular_graphics 'ORTEP (Johnson, 1976)'
_computing_publication_material 'CrystalStructure (Rigaku & RAC 2007)'
_computing_structure_refinement 'SHELXL97 (Sheldrick, 1997)'
_computing_structure_solution 'SHELXS97 (Sheldrick, 1997)'
_diffrn_detector_area_resol_mean 10.00
_diffrn_measured_fraction_theta_full 0.999
_diffrn_measured_fraction_theta_max 0.999
_diffrn_measurement_device_type 'Rigaku RAXIS-RAPID'
_diffrn_measurement_method \w
_diffrn_radiation_type 'Cu K\a'
_diffrn_radiation_wavelength 1.54187
_diffrn_reflns_av_R_equivalents 0.021
_diffrn_reflns_limit_h_max 7
_diffrn_reflns_limit_h_min -7
_diffrn_reflns_limit_k_max 13
_diffrn_reflns_limit_k_min -13
_diffrn_reflns_limit_l_max 28
_diffrn_reflns_limit_l_min -28
_diffrn_reflns_number 21432
_diffrn_reflns_theta_full 68.21
_diffrn_reflns_theta_max 68.21
_exptl_absorpt_coefficient_mu 0.673
_exptl_absorpt_correction_T_max 0.973
_exptl_absorpt_correction_T_min 0.826
_exptl_absorpt_correction_type multi-scan
_exptl_absorpt_process_details
;
    Higashi, T. (1995). Program for Absorption Correction.
    Rigaku Corporation, Tokyo, Japan.
;
_exptl_crystal_colour colorless
_exptl_crystal_density_diffrn 1.213
_exptl_crystal_description block
_exptl_crystal_F_000 672.00
_exptl_crystal_size_max 0.14
_exptl_crystal_size_mid 0.08
_exptl_crystal_size_min 0.04
_refine_diff_density_max 0.13
_refine_diff_density_min -0.13
_refine_ls_abs_structure_details 'Flack, H. D. (1983), Acta Cryst. A39, 876-881.  1312 Friedel Pairs'
_refine_ls_abs_structure_Flack -0.09(19)
_refine_ls_extinction_method none
_refine_ls_goodness_of_fit_ref 1.152
_refine_ls_hydrogen_treatment constr
_refine_ls_number_parameters 212
_refine_ls_number_reflns 3163
_refine_ls_R_factor_gt 0.0314
_refine_ls_shift/su_max 0.0010
_refine_ls_structure_factor_coef Fsqd
_refine_ls_weighting_details 'w = 1/[\s^2^(Fo^2^)+(0.0247P)^2^+0.2518P] where P=(Fo^2^+2Fc^2^)/3'
_refine_ls_weighting_scheme calc
_refine_ls_wR_factor_ref 0.0718
_reflns_number_gt 2745
_reflns_number_total 3163
_reflns_threshold_expression F^2^>2.0\s(F^2^)
_cod_data_source_file ja800326d-file001.cif
_cod_data_source_block '_AN-Ph-5'
_cod_original_cell_volume 1721.36(6)
_cod_original_formula_sum 'C18 H22 N2 O3 '
_cod_database_code 4107721

loop_
_symmetry_equiv_pos_site_id
_symmetry_equiv_pos_as_xyz
1 +X,+Y,+Z
2 1/2+X,1/2-Y,-Z
3 -X,1/2+Y,1/2-Z
4 1/2-X,-Y,1/2+Z

loop_
_atom_site_label
_atom_site_type_symbol
_atom_site_fract_x
_atom_site_fract_y
_atom_site_fract_z
_atom_site_U_iso_or_equiv
_atom_site_adp_type
_atom_site_occupancy
_atom_site_symmetry_multiplicity
_atom_site_calc_flag
_atom_site_refinement_flags
O(1) O 0.47089(19) 0.48195(9) 0.61237(5) 0.0455(2) Uani 1.00 1 d .
O(2) O 0.12962(18) 0.41801(8) 0.61755(4) 0.0367(2) Uani 1.00 1 d .
O(3) O -0.11476(19) 0.75029(10) 0.68303(5) 0.0499(3) Uani 1.00 1 d .
N(1) N 0.1991(2) 0.60440(11) 0.63238(5) 0.0408(3) Uani 1.00 1 d .
N(2) N 0.3333(2) 0.61970(12) 0.77711(6) 0.0467(3) Uani 1.00 1 d .
C(1) C 0.3105(2) 0.79422(14) 0.58991(6) 0.0399(3) Uani 1.00 1 d .
C(2) C 0.4874(3) 0.85797(15) 0.57417(8) 0.0508(4) Uani 1.00 1 d .
C(3) C 0.4809(3) 0.93488(18) 0.52907(8) 0.0623(5) Uani 1.00 1 d .
C(4) C 0.2974(4) 0.94877(17) 0.49908(8) 0.0618(5) Uani 1.00 1 d .
C(5) C 0.1202(3) 0.88619(17) 0.51406(8) 0.0592(5) Uani 1.00 1 d .
C(6) C 0.1265(3) 0.80945(15) 0.55942(7) 0.0483(4) Uani 1.00 1 d .
C(7) C 0.3256(2) 0.70977(13) 0.63905(6) 0.0371(3) Uani 1.00 1 d .
C(8) C 0.2852(2) 0.49882(13) 0.61992(6) 0.0337(3) Uani 1.00 1 d .
C(9) C 0.1757(2) 0.29472(13) 0.60232(6) 0.0378(3) Uani 1.00 1 d .
C(10) C 0.3181(3) 0.23946(15) 0.64571(8) 0.0570(5) Uani 1.00 1 d .
C(11) C -0.0408(2) 0.23918(14) 0.60309(7) 0.0480(4) Uani 1.00 1 d .
C(12) C 0.2693(3) 0.28977(15) 0.54410(7) 0.0504(4) Uani 1.00 1 d .
C(13) C 0.2684(2) 0.76955(13) 0.69585(6) 0.0345(3) Uani 1.00 1 d .
C(14) C 0.0323(2) 0.80661(14) 0.70077(6) 0.0380(3) Uani 1.00 1 d .
C(15) C 0.0215(3) 0.92212(15) 0.73114(8) 0.0482(4) Uani 1.00 1 d .
C(16) C 0.2421(2) 0.94445(14) 0.75359(7) 0.0439(4) Uani 1.00 1 d .
C(17) C 0.3848(2) 0.88455(13) 0.71060(7) 0.0386(3) Uani 1.00 1 d .
C(18) C 0.3048(2) 0.68403(13) 0.74109(7) 0.0365(3) Uani 1.00 1 d .
H(2) H 0.6150 0.8488 0.5946 0.061 Uiso 1.00 1 c R
H(3) H 0.6034 0.9780 0.5189 0.075 Uiso 1.00 1 c R
H(4) H 0.2929 1.0013 0.4682 0.074 Uiso 1.00 1 c R
H(5) H -0.0067 0.8954 0.4934 0.071 Uiso 1.00 1 c R
H(6) H 0.0033 0.7670 0.5696 0.058 Uiso 1.00 1 c R
H(7) H 0.4761 0.6842 0.6417 0.045 Uiso 1.00 1 c R
H(10A) H 0.4554 0.2790 0.6453 0.068 Uiso 1.00 1 c R
H(10B) H 0.3373 0.1560 0.6371 0.068 Uiso 1.00 1 c R
H(10C) H 0.2540 0.2475 0.6829 0.068 Uiso 1.00 1 c R
H(11A) H -0.0977 0.2417 0.6413 0.058 Uiso 1.00 1 c R
H(11B) H -0.0305 0.1573 0.5907 0.058 Uiso 1.00 1 c R
H(11C) H -0.1347 0.2826 0.5778 0.058 Uiso 1.00 1 c R
H(12A) H 0.1744 0.3292 0.5177 0.060 Uiso 1.00 1 c R
H(12B) H 0.2875 0.2076 0.5329 0.060 Uiso 1.00 1 c R
H(12C) H 0.4066 0.3294 0.5440 0.060 Uiso 1.00 1 c R
H(15A) H -0.0816 0.9181 0.7622 0.058 Uiso 1.00 1 c R
H(15B) H -0.0215 0.9857 0.7052 0.058 Uiso 1.00 1 c R
H(16A) H 0.2603 0.9092 0.7912 0.053 Uiso 1.00 1 c R
H(16B) H 0.2720 1.0297 0.7558 0.053 Uiso 1.00 1 c R
H(17A) H 0.5253 0.8678 0.7268 0.046 Uiso 1.00 1 c R
H(17B) H 0.4027 0.9345 0.6770 0.046 Uiso 1.00 1 c R
H(1N) H 0.0615 0.6094 0.6366 0.049 Uiso 1.00 1 c R

loop_
_atom_site_aniso_label
_atom_site_aniso_U_11
_atom_site_aniso_U_22
_atom_site_aniso_U_33
_atom_site_aniso_U_12
_atom_site_aniso_U_13
_atom_site_aniso_U_23
O(1) 0.0345(7) 0.0375(5) 0.0645(7) 0.0036(5) 0.0055(5) -0.0058(5)
O(2) 0.0373(6) 0.0296(5) 0.0431(5) -0.0001(4) 0.0014(5) -0.0041(4)
O(3) 0.0323(6) 0.0495(6) 0.0678(7) 0.0015(6) -0.0022(5) -0.0114(6)
N(1) 0.0323(7) 0.0308(6) 0.0593(8) 0.0001(5) 0.0002(6) -0.0086(6)
N(2) 0.0476(10) 0.0351(7) 0.0574(8) -0.0029(7) -0.0091(7) 0.0014(6)
C(1) 0.0442(10) 0.0343(8) 0.0412(8) 0.0023(7) 0.0040(7) -0.0060(6)
C(2) 0.0465(11) 0.0477(9) 0.0583(10) 0.0012(9) 0.0078(9) 0.0018(8)
C(3) 0.0729(16) 0.0497(10) 0.0643(12) -0.0022(11) 0.0167(12) 0.0077(9)
C(4) 0.0918(18) 0.0482(10) 0.0455(10) 0.0099(11) 0.0072(11) 0.0023(8)
C(5) 0.0767(15) 0.0529(10) 0.0480(10) 0.0099(11) -0.0127(10) -0.0035(8)
C(6) 0.0513(11) 0.0443(9) 0.0493(9) -0.0004(9) -0.0051(8) -0.0064(7)
C(7) 0.0333(9) 0.0301(7) 0.0480(8) 0.0006(6) 0.0013(7) -0.0048(6)
C(8) 0.0366(9) 0.0319(7) 0.0325(7) 0.0019(6) 0.0006(7) 0.0010(6)
C(9) 0.0483(10) 0.0273(7) 0.0379(7) 0.0014(7) -0.0018(7) -0.0022(6)
C(10) 0.0684(14) 0.0383(9) 0.0642(11) 0.0037(9) -0.0157(10) 0.0057(8)
C(11) 0.0556(11) 0.0398(8) 0.0487(9) -0.0100(8) 0.0010(8) -0.0047(7)
C(12) 0.0599(12) 0.0418(9) 0.0496(9) -0.0008(8) 0.0090(8) -0.0103(7)
C(13) 0.0300(8) 0.0290(7) 0.0445(8) 0.0010(6) 0.0000(6) 0.0006(6)
C(14) 0.0355(9) 0.0347(7) 0.0436(8) 0.0032(7) 0.0003(7) 0.0019(6)
C(15) 0.0437(11) 0.0405(9) 0.0602(10) 0.0071(8) 0.0029(8) -0.0095(8)
C(16) 0.0471(11) 0.0325(8) 0.0522(9) -0.0020(7) 0.0022(8) -0.0067(7)
C(17) 0.0362(9) 0.0297(7) 0.0499(9) -0.0031(7) 0.0023(7) -0.0032(6)
C(18) 0.0302(9) 0.0290(7) 0.0501(9) -0.0010(6) -0.0030(7) -0.0064(7)

loop_
_atom_type_symbol
_atom_type_description
_atom_type_scat_dispersion_real
_atom_type_scat_dispersion_imag
_atom_type_scat_source
C C 0.018 0.009
;
International Tables for Crystallography
(1992, Vol. C, Tables 4.2.6.8 and 6.1.1.4)
;
H H 0.000 0.000
;
International Tables for Crystallography
(1992, Vol. C, Table 6.1.1.4)
;
N N 0.031 0.018
;
International Tables for Crystallography
(1992, Vol. C, Tables 4.2.6.8 and 6.1.1.4)
;
O O 0.049 0.032
;
International Tables for Crystallography
(1992, Vol. C, Tables 4.2.6.8 and 6.1.1.4)
;

loop_
_geom_angle_atom_site_label_1
_geom_angle_atom_site_label_2
_geom_angle_atom_site_label_3
_geom_angle
_geom_angle_publ_flag
C(8) O(2) C(9) 120.83(12) yes
C(7) N(1) C(8) 122.36(14) yes
C(2) C(1) C(6) 118.22(15) yes
C(2) C(1) C(7) 119.28(15) yes
C(6) C(1) C(7) 122.50(15) yes
C(1) C(2) C(3) 121.05(18) yes
C(2) C(3) C(4) 120.1(2) yes
C(3) C(4) C(5) 119.71(18) yes
C(4) C(5) C(6) 120.2(2) yes
C(1) C(6) C(5) 120.75(17) yes
N(1) C(7) C(1) 113.79(12) yes
N(1) C(7) C(13) 109.12(12) yes
C(1) C(7) C(13) 112.36(12) yes
O(1) C(8) O(2) 126.76(13) yes
O(1) C(8) N(1) 124.59(14) yes
O(2) C(8) N(1) 108.65(13) yes
O(2) C(9) C(10) 110.16(12) yes
O(2) C(9) C(11) 102.37(12) yes
O(2) C(9) C(12) 109.81(11) yes
C(10) C(9) C(11) 111.12(13) yes
C(10) C(9) C(12) 112.33(14) yes
C(11) C(9) C(12) 110.61(13) yes
C(7) C(13) C(14) 113.98(12) yes
C(7) C(13) C(17) 117.21(12) yes
C(7) C(13) C(18) 108.23(12) yes
C(14) C(13) C(17) 102.26(12) yes
C(14) C(13) C(18) 105.88(12) yes
C(17) C(13) C(18) 108.59(12) yes
O(3) C(14) C(13) 124.81(14) yes
O(3) C(14) C(15) 126.73(15) yes
C(13) C(14) C(15) 108.45(13) yes
C(14) C(15) C(16) 105.93(14) yes
C(15) C(16) C(17) 103.51(13) yes
C(13) C(17) C(16) 104.39(12) yes
N(2) C(18) C(13) 178.40(16) yes
C(7) N(1) H(1N) 118.8 no
C(8) N(1) H(1N) 118.8 no
C(1) C(2) H(2) 119.5 no
C(3) C(2) H(2) 119.5 no
C(2) C(3) H(3) 120.0 no
C(4) C(3) H(3) 120.0 no
C(3) C(4) H(4) 120.1 no
C(5) C(4) H(4) 120.1 no
C(4) C(5) H(5) 119.9 no
C(6) C(5) H(5) 119.9 no
C(1) C(6) H(6) 119.6 no
C(5) C(6) H(6) 119.6 no
N(1) C(7) H(7) 107.1 no
C(1) C(7) H(7) 107.1 no
C(13) C(7) H(7) 107.1 no
C(9) C(10) H(10A) 109.5 no
C(9) C(10) H(10B) 109.5 no
C(9) C(10) H(10C) 109.5 no
H(10A) C(10) H(10B) 109.5 no
H(10A) C(10) H(10C) 109.5 no
H(10B) C(10) H(10C) 109.5 no
C(9) C(11) H(11A) 109.5 no
C(9) C(11) H(11B) 109.5 no
C(9) C(11) H(11C) 109.5 no
H(11A) C(11) H(11B) 109.5 no
H(11A) C(11) H(11C) 109.5 no
H(11B) C(11) H(11C) 109.5 no
C(9) C(12) H(12A) 109.5 no
C(9) C(12) H(12B) 109.5 no
C(9) C(12) H(12C) 109.5 no
H(12A) C(12) H(12B) 109.5 no
H(12A) C(12) H(12C) 109.5 no
H(12B) C(12) H(12C) 109.5 no
C(14) C(15) H(15A) 110.6 no
C(14) C(15) H(15B) 110.6 no
C(16) C(15) H(15A) 110.5 no
C(16) C(15) H(15B) 110.6 no
H(15A) C(15) H(15B) 108.7 no
C(15) C(16) H(16A) 111.1 no
C(15) C(16) H(16B) 111.0 no
C(17) C(16) H(16A) 111.1 no
C(17) C(16) H(16B) 111.1 no
H(16A) C(16) H(16B) 109.0 no
C(13) C(17) H(17A) 110.9 no
C(13) C(17) H(17B) 110.9 no
C(16) C(17) H(17A) 110.9 no
C(16) C(17) H(17B) 110.9 no
H(17A) C(17) H(17B) 108.9 no

loop_
_geom_bond_atom_site_label_1
_geom_bond_atom_site_label_2
_geom_bond_distance
_geom_bond_publ_flag
O(1) C(8) 1.206(2) yes
O(2) C(8) 1.3495(19) yes
O(2) C(9) 1.4784(17) yes
O(3) C(14) 1.208(2) yes
N(1) C(7) 1.451(2) yes
N(1) C(8) 1.3525(19) yes
N(2) C(18) 1.143(2) yes
C(1) C(2) 1.387(2) yes
C(1) C(6) 1.386(2) yes
C(1) C(7) 1.519(2) yes
C(2) C(3) 1.388(2) yes
C(3) C(4) 1.375(3) yes
C(4) C(5) 1.377(3) yes
C(5) C(6) 1.391(2) yes
C(7) C(13) 1.559(2) yes
C(9) C(10) 1.511(2) yes
C(9) C(11) 1.511(2) yes
C(9) C(12) 1.512(2) yes
C(13) C(14) 1.560(2) yes
C(13) C(17) 1.543(2) yes
C(13) C(18) 1.472(2) yes
C(14) C(15) 1.502(2) yes
C(15) C(16) 1.519(2) yes
C(16) C(17) 1.528(2) yes
N(1) H(1N) 0.880 no
C(2) H(2) 0.950 no
C(3) H(3) 0.950 no
C(4) H(4) 0.950 no
C(5) H(5) 0.950 no
C(6) H(6) 0.950 no
C(7) H(7) 1.000 no
C(10) H(10A) 0.980 no
C(10) H(10B) 0.980 no
C(10) H(10C) 0.980 no
C(11) H(11A) 0.980 no
C(11) H(11B) 0.980 no
C(11) H(11C) 0.980 no
C(12) H(12A) 0.980 no
C(12) H(12B) 0.980 no
C(12) H(12C) 0.980 no
C(15) H(15A) 0.990 no
C(15) H(15B) 0.990 no
C(16) H(16A) 0.990 no
C(16) H(16B) 0.990 no
C(17) H(17A) 0.990 no
C(17) H(17B) 0.990 no
